data_7056239
loop_
_publ_author_name
'Bhattacharjee, Aradhita'
'Halder, Shibashis'
'Ghosh, Koushik'
'Rizzoli, Corrado'
'Roy, Partha'

_publ_section_title
;
 Mono-, tri- and polynuclear copper(II) complexes of Schiff-base ligands:
 Synthesis, characterization and catalytic activity towards alcohol
 oxidation
;
_journal_name_full 'New J. Chem.'
_journal_paper_doi 10.1039/C7NJ00846E
_journal_year 2017
_chemical_formula_moiety 'C12 H17 Cl2 Cu N3 O'
_chemical_formula_sum 'C12 H17 Cl2 Cu N3 O'
_chemical_formula_weight 353.72
_space_group_crystal_system orthorhombic
_space_group_IT_number 29
_space_group_name_Hall 'P 2c -2ac'
_space_group_name_H-M_alt 'P c a 21'
_symmetry_space_group_name_Hall 'P 2c -2ac'
_symmetry_space_group_name_H-M 'P c a 21'
_atom_sites_solution_hydrogens geom
_audit_creation_method SHELXL-2014/7
_audit_update_record
;
2017-03-02 deposited with the CCDC.
2017-05-21 downloaded from the CCDC.
;
_cell_angle_alpha 90
_cell_angle_beta 90
_cell_angle_gamma 90
_cell_formula_units_Z 8
_cell_length_a 24.123(6)
_cell_length_b 6.7026(16)
_cell_length_c 17.890(4)
_cell_measurement_reflns_used 211
_cell_measurement_temperature 294(2)
_cell_measurement_theta_max 17.50
_cell_measurement_theta_min 8.25
_cell_volume 2892.6(12)
_computing_cell_refinement 'SAINT (Bruker, 2008)'
_computing_data_collection 'APEX2 (Bruker, 2008)'
_computing_data_reduction 'SAINT (Bruker, 2008)'
_computing_molecular_graphics 'ORTEP-3 (Farrugia, 2012) and SCHAKAL (Keller, 1999)'
_computing_publication_material 'SHELXL-2014/7 (Sheldrick, 2015b)'
_computing_structure_refinement 'SHELXL-2014/7 (Sheldrick, 2015b)'
_computing_structure_solution 'SHELXT (Sheldrick, 2015a)'
_diffrn_ambient_temperature 294(2)
_diffrn_measured_fraction_theta_full 1.000
_diffrn_measured_fraction_theta_max 1.000
_diffrn_measurement_device_type 'Bruker SMART CCD'
_diffrn_measurement_method '\w scan'
_diffrn_radiation_type MoK\a
_diffrn_radiation_wavelength 0.71073
_diffrn_reflns_av_R_equivalents 0.0674
_diffrn_reflns_av_unetI/netI 0.0462
_diffrn_reflns_Laue_measured_fraction_full 1.000
_diffrn_reflns_Laue_measured_fraction_max 1.000
_diffrn_reflns_limit_h_max 28
_diffrn_reflns_limit_h_min -28
_diffrn_reflns_limit_k_max 8
_diffrn_reflns_limit_k_min -8
_diffrn_reflns_limit_l_max 21
_diffrn_reflns_limit_l_min -21
_diffrn_reflns_number 29647
_diffrn_reflns_point_group_measured_fraction_full 1.000
_diffrn_reflns_point_group_measured_fraction_max 1.000
_diffrn_reflns_theta_full 25.242
_diffrn_reflns_theta_max 25.248
_diffrn_reflns_theta_min 1.688
_exptl_absorpt_coefficient_mu 1.874
_exptl_absorpt_correction_T_max 0.745
_exptl_absorpt_correction_T_min 0.358
_exptl_absorpt_correction_type multi-scan
_exptl_absorpt_process_details '(SADABS; Bruker, 2008)'
_exptl_crystal_colour 'dark green'
_exptl_crystal_density_diffrn 1.625
_exptl_crystal_description block
_exptl_crystal_F_000 1448
_exptl_crystal_size_max 0.230
_exptl_crystal_size_mid 0.160
_exptl_crystal_size_min 0.100
_refine_diff_density_max 3.118
_refine_diff_density_min -0.410
_refine_diff_density_rms 0.126
_refine_ls_abs_structure_details
;
 Refined as an inversion twin.
;
_refine_ls_abs_structure_Flack 0.18(3)
_refine_ls_extinction_method none
_refine_ls_goodness_of_fit_ref 1.047
_refine_ls_hydrogen_treatment constr
_refine_ls_matrix_type full
_refine_ls_number_parameters 344
_refine_ls_number_reflns 5223
_refine_ls_number_restraints 1
_refine_ls_restrained_S_all 1.046
_refine_ls_R_factor_all 0.0607
_refine_ls_R_factor_gt 0.0531
_refine_ls_shift/su_max 0.000
_refine_ls_shift/su_mean 0.000
_refine_ls_structure_factor_coef Fsqd
_refine_ls_weighting_details 'w=1/[\s^2^(Fo^2^)+(0.0936P)^2^+0.3535P] where P=(Fo^2^+2Fc^2^)/3'
_refine_ls_weighting_scheme calc
_refine_ls_wR_factor_gt 0.1267
_refine_ls_wR_factor_ref 0.1337
_reflns_Friedel_coverage 0.931
_reflns_Friedel_fraction_full 1.000
_reflns_Friedel_fraction_max 1.000
_reflns_number_gt 4611
_reflns_number_total 5223
_reflns_threshold_expression 'I > 2\s(I)'
_cod_data_source_file c7nj00846e2.cif
_cod_data_source_block AB119
_cod_database_code 7056239
_shelx_shelxl_version_number 2014/7
_shelx_space_group_comment
;
The symmetry employed for this shelxl refinement is uniquely defined
by the following loop, which should always be used as a source of
symmetry information in preference to the above space-group names.
They are only intended as comments.
;
_shelx_estimated_absorpt_t_min 0.672
_shelx_estimated_absorpt_t_max 0.835

loop_
_space_group_symop_operation_xyz
'x, y, z'
'-x, -y, z+1/2'
'x+1/2, -y, z'
'-x+1/2, y, z+1/2'

loop_
_atom_site_label
_atom_site_type_symbol
_atom_site_fract_x
_atom_site_fract_y
_atom_site_fract_z
_atom_site_U_iso_or_equiv
_atom_site_adp_type
_atom_site_occupancy
_atom_site_site_symmetry_order
_atom_site_calc_flag
_atom_site_refinement_flags_posn
_atom_site_refinement_flags_adp
Cu1 Cu 0.27838(3) 0.39673(12) 0.12737(5) 0.0276(3) Uani 1 1 d . .
Cu2 Cu 0.46780(3) 0.10679(13) 0.37233(5) 0.0274(3) Uani 1 1 d . .
Cl1 Cl 0.27048(8) 0.6585(3) 0.20609(12) 0.0356(5) Uani 1 1 d . .
Cl2 Cl 0.29653(8) 0.5417(4) 0.00221(14) 0.0403(5) Uani 1 1 d . .
Cl3 Cl 0.47455(8) -0.1532(3) 0.29272(13) 0.0378(5) Uani 1 1 d . .
Cl4 Cl 0.44803(8) -0.0412(3) 0.49624(14) 0.0391(5) Uani 1 1 d . .
O1 O 0.0829(3) 0.4373(12) 0.1647(5) 0.0538(19) Uani 1 1 d . .
O2 O 0.6627(2) 0.0389(12) 0.3368(5) 0.0484(17) Uani 1 1 d . .
N1 N 0.3607(2) 0.3410(10) 0.1489(4) 0.0316(16) Uani 1 1 d . .
N2 N 0.2835(3) 0.1120(10) 0.0977(5) 0.0327(18) Uani 1 1 d . .
N3 N 0.1942(2) 0.3394(9) 0.1135(4) 0.0257(14) Uani 1 1 d . .
N4 N 0.3865(3) 0.1728(10) 0.3493(4) 0.0316(15) Uani 1 1 d . .
N5 N 0.4650(3) 0.3894(10) 0.4035(5) 0.0323(17) Uani 1 1 d . .
N6 N 0.5531(2) 0.1530(10) 0.3878(4) 0.0275(14) Uani 1 1 d . .
C1 C 0.3994(4) 0.4696(16) 0.1732(6) 0.040(2) Uani 1 1 d . .
H1 H 0.3886 0.5964 0.1884 0.048 Uiso 1 1 calc R U
C2 C 0.4542(4) 0.4187(15) 0.1760(6) 0.046(2) Uani 1 1 d . .
H2 H 0.4803 0.5098 0.1934 0.056 Uiso 1 1 calc R U
C3 C 0.4706(4) 0.2323(17) 0.1530(6) 0.052(3) Uani 1 1 d . .
H3 H 0.5079 0.1976 0.1525 0.062 Uiso 1 1 calc R U
C4 C 0.4303(3) 0.0962(13) 0.1305(6) 0.0386(19) Uani 1 1 d . .
H4 H 0.4403 -0.0330 0.1171 0.046 Uiso 1 1 calc R U
C5 C 0.3763(3) 0.1537(12) 0.1282(5) 0.0314(17) Uani 1 1 d . .
C6 C 0.3301(3) 0.0300(14) 0.1028(5) 0.032(2) Uani 1 1 d . .
H6 H 0.3351 -0.1039 0.0909 0.038 Uiso 1 1 calc R U
C7 C 0.2323(3) 0.0160(13) 0.0739(8) 0.041(3) Uani 1 1 d . .
H7A H 0.2175 -0.0657 0.1140 0.049 Uiso 1 1 calc R U
H7B H 0.2390 -0.0686 0.0309 0.049 Uiso 1 1 calc R U
C8 C 0.1918(3) 0.1807(13) 0.0540(5) 0.0342(18) Uani 1 1 d . .
H8A H 0.2014 0.2375 0.0059 0.041 Uiso 1 1 calc R U
H8B H 0.1546 0.1269 0.0507 0.041 Uiso 1 1 calc R U
C9 C 0.1704(3) 0.2722(14) 0.1861(5) 0.0337(19) Uani 1 1 d . .
H9A H 0.1806 0.3676 0.2245 0.040 Uiso 1 1 calc R U
H9B H 0.1868 0.1450 0.1993 0.040 Uiso 1 1 calc R U
C10 C 0.1082(4) 0.2498(16) 0.1861(6) 0.051(3) Uani 1 1 d . .
H10A H 0.0974 0.1461 0.1512 0.061 Uiso 1 1 calc R U
H10B H 0.0956 0.2114 0.2355 0.061 Uiso 1 1 calc R U
C11 C 0.1004(4) 0.4875(15) 0.0907(6) 0.039(3) Uani 1 1 d . .
H11A H 0.0821 0.6090 0.0747 0.047 Uiso 1 1 calc R U
H11B H 0.0901 0.3815 0.0565 0.047 Uiso 1 1 calc R U
C12 C 0.1616(3) 0.5165(11) 0.0889(5) 0.027(2) Uani 1 1 d . .
H12A H 0.1710 0.6285 0.1208 0.033 Uiso 1 1 calc R U
H12B H 0.1725 0.5507 0.0383 0.033 Uiso 1 1 calc R U
C13 C 0.3471(3) 0.0504(16) 0.3252(6) 0.042(2) Uani 1 1 d . .
H13 H 0.3570 -0.0768 0.3092 0.050 Uiso 1 1 calc R U
C14 C 0.2916(4) 0.1064(16) 0.3231(6) 0.050(3) Uani 1 1 d . .
H14 H 0.2645 0.0172 0.3072 0.060 Uiso 1 1 calc R U
C15 C 0.2777(3) 0.2948(16) 0.3450(6) 0.045(2) Uani 1 1 d . .
H15 H 0.2408 0.3349 0.3438 0.054 Uiso 1 1 calc R U
C16 C 0.3179(3) 0.4264(14) 0.3688(5) 0.040(2) Uani 1 1 d . .
H16 H 0.3090 0.5561 0.3828 0.048 Uiso 1 1 calc R U
C17 C 0.3719(3) 0.3583(12) 0.3709(5) 0.0327(17) Uani 1 1 d . .
C18 C 0.4187(3) 0.4805(13) 0.4000(6) 0.034(2) Uani 1 1 d . .
H18 H 0.4144 0.6129 0.4144 0.041 Uiso 1 1 calc R U
C19 C 0.5158(3) 0.4804(13) 0.4292(7) 0.036(2) Uani 1 1 d . .
H19A H 0.5090 0.5602 0.4735 0.044 Uiso 1 1 calc R U
H19B H 0.5314 0.5655 0.3908 0.044 Uiso 1 1 calc R U
C20 C 0.5552(3) 0.3085(12) 0.4471(5) 0.0322(18) Uani 1 1 d . .
H20A H 0.5928 0.3592 0.4513 0.039 Uiso 1 1 calc R U
H20B H 0.5451 0.2497 0.4947 0.039 Uiso 1 1 calc R U
C21 C 0.5772(3) 0.2213(13) 0.3152(5) 0.0361(19) Uani 1 1 d . .
H21A H 0.5630 0.3532 0.3038 0.043 Uiso 1 1 calc R U
H21B H 0.5652 0.1317 0.2759 0.043 Uiso 1 1 calc R U
C22 C 0.6395(3) 0.2286(14) 0.3159(6) 0.044(2) Uani 1 1 d . .
H22A H 0.6528 0.2655 0.2667 0.053 Uiso 1 1 calc R U
H22B H 0.6517 0.3298 0.3510 0.053 Uiso 1 1 calc R U
C23 C 0.6448(4) -0.0104(14) 0.4089(7) 0.045(3) Uani 1 1 d . .
H23A H 0.6563 0.0927 0.4437 0.054 Uiso 1 1 calc R U
H23B H 0.6618 -0.1351 0.4243 0.054 Uiso 1 1 calc R U
C24 C 0.5816(3) -0.0310(13) 0.4103(6) 0.034(2) Uani 1 1 d . .
H24A H 0.5707 -0.1382 0.3769 0.041 Uiso 1 1 calc R U
H24B H 0.5700 -0.0670 0.4604 0.041 Uiso 1 1 calc R U

loop_
_atom_site_aniso_label
_atom_site_aniso_U_11
_atom_site_aniso_U_22
_atom_site_aniso_U_33
_atom_site_aniso_U_23
_atom_site_aniso_U_13
_atom_site_aniso_U_12
Cu1 0.0208(4) 0.0207(5) 0.0413(6) -0.0008(5) -0.0005(4) -0.0019(3)
Cu2 0.0206(4) 0.0198(5) 0.0416(6) -0.0017(5) -0.0007(4) -0.0022(3)
Cl1 0.0366(10) 0.0287(10) 0.0414(12) -0.0057(9) -0.0007(9) 0.0018(8)
Cl2 0.0390(11) 0.0404(11) 0.0414(14) 0.0047(12) 0.0075(10) -0.0092(10)
Cl3 0.0364(10) 0.0319(11) 0.0452(13) -0.0095(10) -0.0035(9) -0.0031(8)
Cl4 0.0390(11) 0.0365(10) 0.0417(13) 0.0048(11) 0.0077(10) 0.0017(9)
O1 0.031(3) 0.062(4) 0.068(5) 0.013(4) 0.009(3) 0.013(3)
O2 0.025(3) 0.066(4) 0.054(4) -0.005(4) 0.007(3) 0.003(3)
N1 0.023(3) 0.030(3) 0.041(4) -0.005(3) 0.001(3) 0.001(3)
N2 0.025(3) 0.024(4) 0.049(5) -0.001(3) -0.006(3) -0.001(3)
N3 0.020(3) 0.020(3) 0.037(4) 0.005(3) -0.003(3) -0.001(2)
N4 0.027(3) 0.024(3) 0.043(4) 0.002(3) 0.000(3) 0.000(3)
N5 0.030(4) 0.021(4) 0.046(5) -0.001(3) 0.000(3) -0.004(3)
N6 0.020(3) 0.028(3) 0.035(4) 0.000(3) 0.000(3) -0.003(2)
C1 0.031(4) 0.043(5) 0.045(6) -0.004(5) -0.003(4) -0.004(4)
C2 0.033(5) 0.046(6) 0.060(7) -0.014(5) 0.002(4) -0.013(4)
C3 0.026(4) 0.076(8) 0.052(6) -0.002(6) -0.002(4) 0.011(4)
C4 0.033(4) 0.045(5) 0.038(5) -0.001(4) -0.003(4) 0.010(4)
C5 0.028(4) 0.034(4) 0.033(4) 0.008(4) 0.002(4) 0.003(3)
C6 0.038(5) 0.028(4) 0.029(6) -0.003(3) -0.001(4) 0.002(4)
C7 0.027(4) 0.024(4) 0.071(8) -0.002(4) -0.008(5) -0.006(3)
C8 0.023(4) 0.032(4) 0.047(5) -0.004(4) -0.003(3) 0.000(3)
C9 0.025(4) 0.044(5) 0.032(4) 0.011(4) -0.002(3) 0.002(4)
C10 0.037(5) 0.062(7) 0.053(6) 0.023(5) 0.007(4) -0.004(4)
C11 0.031(5) 0.053(7) 0.034(7) 0.010(4) -0.001(4) 0.011(4)
C12 0.029(4) 0.019(4) 0.034(5) 0.003(3) -0.004(3) 0.002(3)
C13 0.030(4) 0.042(5) 0.054(7) 0.000(5) -0.003(4) -0.002(4)
C14 0.028(5) 0.063(7) 0.059(7) 0.002(5) -0.006(4) -0.007(4)
C15 0.026(4) 0.062(6) 0.048(6) 0.007(5) 0.000(4) 0.005(4)
C16 0.031(4) 0.051(6) 0.039(5) 0.007(4) 0.002(4) 0.014(4)
C17 0.028(4) 0.035(4) 0.036(5) 0.002(4) 0.000(4) 0.002(3)
C18 0.030(4) 0.026(4) 0.045(7) 0.006(4) 0.007(4) -0.001(3)
C19 0.029(4) 0.024(4) 0.055(7) -0.005(4) -0.002(4) -0.002(3)
C20 0.028(4) 0.026(4) 0.042(5) -0.006(4) -0.004(3) -0.003(3)
C21 0.032(4) 0.033(5) 0.043(5) 0.001(4) 0.007(4) -0.007(3)
C22 0.030(4) 0.058(6) 0.044(5) 0.008(5) 0.006(4) -0.008(4)
C23 0.027(5) 0.038(6) 0.069(9) -0.001(5) -0.006(5) 0.007(4)
C24 0.024(4) 0.028(4) 0.050(7) 0.000(4) 0.002(4) 0.001(3)

loop_
_atom_type_symbol
_atom_type_description
_atom_type_scat_dispersion_real
_atom_type_scat_dispersion_imag
_atom_type_scat_source
C C 0.0033 0.0016 'International Tables Vol C Tables 4.2.6.8 and 6.1.1.4'
H H 0.0000 0.0000 'International Tables Vol C Tables 4.2.6.8 and 6.1.1.4'
Cl Cl 0.1484 0.1585 'International Tables Vol C Tables 4.2.6.8 and 6.1.1.4'
Cu Cu 0.3201 1.2651 'International Tables Vol C Tables 4.2.6.8 and 6.1.1.4'
N N 0.0061 0.0033 'International Tables Vol C Tables 4.2.6.8 and 6.1.1.4'
O O 0.0106 0.0060 'International Tables Vol C Tables 4.2.6.8 and 6.1.1.4'

loop_
_geom_angle_atom_site_label_1
_geom_angle_atom_site_label_2
_geom_angle_atom_site_label_3
_geom_angle
N2 Cu1 N1 79.4(3)
N2 Cu1 N3 81.5(3)
N1 Cu1 N3 158.5(2)
N2 Cu1 Cl1 156.8(2)
N1 Cu1 Cl1 96.1(2)
N3 Cu1 Cl1 97.79(19)
N2 Cu1 Cl2 97.1(2)
N1 Cu1 Cl2 94.0(2)
N3 Cu1 Cl2 97.85(19)
Cl1 Cu1 Cl2 105.88(9)
N5 Cu2 N4 79.5(3)
N5 Cu2 N6 81.7(3)
N4 Cu2 N6 158.7(3)
N5 Cu2 Cl3 157.1(2)
N4 Cu2 Cl3 96.2(2)
N6 Cu2 Cl3 97.25(19)
N5 Cu2 Cl4 97.2(2)
N4 Cu2 Cl4 94.7(2)
N6 Cu2 Cl4 97.5(2)
Cl3 Cu2 Cl4 105.64(9)
C11 O1 C10 109.0(8)
C23 O2 C22 109.2(7)
C1 N1 C5 119.3(7)
C1 N1 Cu1 127.9(6)
C5 N1 Cu1 112.5(5)
C6 N2 C7 126.0(7)
C6 N2 Cu1 117.2(6)
C7 N2 Cu1 116.7(5)
C12 N3 C9 107.1(6)
C12 N3 C8 109.6(6)
C9 N3 C8 112.8(6)
C12 N3 Cu1 113.8(4)
C9 N3 Cu1 109.1(4)
C8 N3 Cu1 104.6(4)
C13 N4 C17 118.4(7)
C13 N4 Cu2 128.0(6)
C17 N4 Cu2 113.1(5)
C18 N5 C19 123.8(8)
C18 N5 Cu2 118.4(6)
C19 N5 Cu2 117.8(5)
C24 N6 C20 112.1(7)
C24 N6 C21 108.3(7)
C20 N6 C21 113.0(6)
C24 N6 Cu2 111.8(5)
C20 N6 Cu2 103.4(4)
C21 N6 Cu2 108.2(5)
N1 C1 C2 121.6(10)
N1 C1 H1 119.2
C2 C1 H1 119.2
C1 C2 C3 119.6(9)
C1 C2 H2 120.2
C3 C2 H2 120.2
C2 C3 C4 118.8(8)
C2 C3 H3 120.6
C4 C3 H3 120.6
C5 C4 C3 119.5(8)
C5 C4 H4 120.2
C3 C4 H4 120.2
C4 C5 N1 121.1(8)
C4 C5 C6 125.4(8)
N1 C5 C6 113.5(7)
N2 C6 C5 117.2(8)
N2 C6 H6 121.4
C5 C6 H6 121.4
N2 C7 C8 107.1(7)
N2 C7 H7A 110.3
C8 C7 H7A 110.3
N2 C7 H7B 110.3
C8 C7 H7B 110.3
H7A C7 H7B 108.6
N3 C8 C7 108.9(8)
N3 C8 H8A 109.9
C7 C8 H8A 109.9
N3 C8 H8B 109.9
C7 C8 H8B 109.9
H8A C8 H8B 108.3
N3 C9 C10 114.4(7)
N3 C9 H9A 108.7
C10 C9 H9A 108.7
N3 C9 H9B 108.7
C10 C9 H9B 108.7
H9A C9 H9B 107.6
O1 C10 C9 109.4(7)
O1 C10 H10A 109.8
C9 C10 H10A 109.8
O1 C10 H10B 109.8
C9 C10 H10B 109.8
H10A C10 H10B 108.2
O1 C11 C12 110.1(8)
O1 C11 H11A 109.6
C12 C11 H11A 109.6
O1 C11 H11B 109.6
C12 C11 H11B 109.6
H11A C11 H11B 108.2
C11 C12 N3 114.4(7)
C11 C12 H12A 108.7
N3 C12 H12A 108.7
C11 C12 H12B 108.7
N3 C12 H12B 108.7
H12A C12 H12B 107.6
N4 C13 C14 122.1(10)
N4 C13 H13 119.0
C14 C13 H13 119.0
C15 C14 C13 118.5(9)
C15 C14 H14 120.7
C13 C14 H14 120.7
C14 C15 C16 120.7(8)
C14 C15 H15 119.7
C16 C15 H15 119.7
C15 C16 C17 117.4(8)
C15 C16 H16 121.3
C17 C16 H16 121.3
N4 C17 C16 123.0(8)
N4 C17 C18 114.1(7)
C16 C17 C18 122.9(8)
N5 C18 C17 114.7(8)
N5 C18 H18 122.6
C17 C18 H18 122.6
N5 C19 C20 106.0(7)
N5 C19 H19A 110.5
C20 C19 H19A 110.5
N5 C19 H19B 110.5
C20 C19 H19B 110.5
H19A C19 H19B 108.7
N6 C20 C19 111.0(7)
N6 C20 H20A 109.4
C19 C20 H20A 109.4
N6 C20 H20B 109.4
C19 C20 H20B 109.4
H20A C20 H20B 108.0
N6 C21 C22 113.1(7)
N6 C21 H21A 109.0
C22 C21 H21A 109.0
N6 C21 H21B 109.0
C22 C21 H21B 109.0
H21A C21 H21B 107.8
O2 C22 C21 111.2(7)
O2 C22 H22A 109.4
C21 C22 H22A 109.4
O2 C22 H22B 109.4
C21 C22 H22B 109.4
H22A C22 H22B 108.0
O2 C23 C24 110.0(9)
O2 C23 H23A 109.7
C24 C23 H23A 109.7
O2 C23 H23B 109.7
C24 C23 H23B 109.7
H23A C23 H23B 108.2
N6 C24 C23 112.7(7)
N6 C24 H24A 109.0
C23 C24 H24A 109.0
N6 C24 H24B 109.0
C23 C24 H24B 109.0
H24A C24 H24B 107.8

loop_
_geom_bond_atom_site_label_1
_geom_bond_atom_site_label_2
_geom_bond_distance
Cu1 N2 1.985(7)
Cu1 N1 2.058(6)
Cu1 N3 2.082(6)
Cu1 Cl1 2.258(2)
Cu1 Cl2 2.480(3)
Cu2 N5 1.975(7)
Cu2 N4 2.052(6)
Cu2 N6 2.099(6)
Cu2 Cl3 2.256(2)
Cu2 Cl4 2.475(3)
O1 C11 1.430(12)
O1 C10 1.448(12)
O2 C23 1.400(14)
O2 C22 1.438(11)
N1 C1 1.341(11)
N1 C5 1.362(11)
N2 C6 1.255(11)
N2 C7 1.457(10)
N3 C12 1.490(9)
N3 C9 1.491(11)
N3 C8 1.505(11)
N4 C13 1.327(11)
N4 C17 1.349(11)
N5 C18 1.276(11)
N5 C19 1.445(11)
N6 C24 1.469(10)
N6 C20 1.488(11)
N6 C21 1.493(11)
C1 C2 1.368(13)
C1 H1 0.9300
C2 C3 1.374(14)
C2 H2 0.9300
C3 C4 1.393(13)
C3 H3 0.9300
C4 C5 1.360(10)
C4 H4 0.9300
C5 C6 1.460(11)
C6 H6 0.9300
C7 C8 1.516(12)
C7 H7A 0.9700
C7 H7B 0.9700
C8 H8A 0.9700
C8 H8B 0.9700
C9 C10 1.507(11)
C9 H9A 0.9700
C9 H9B 0.9700
C10 H10A 0.9700
C10 H10B 0.9700
C11 C12 1.488(12)
C11 H11A 0.9700
C11 H11B 0.9700
C12 H12A 0.9700
C12 H12B 0.9700
C13 C14 1.393(13)
C13 H13 0.9300
C14 C15 1.363(15)
C14 H14 0.9300
C15 C16 1.378(13)
C15 H15 0.9300
C16 C17 1.380(11)
C16 H16 0.9300
C17 C18 1.489(12)
C18 H18 0.9300
C19 C20 1.528(11)
C19 H19A 0.9700
C19 H19B 0.9700
C20 H20A 0.9700
C20 H20B 0.9700
C21 C22 1.504(11)
C21 H21A 0.9700
C21 H21B 0.9700
C22 H22A 0.9700
C22 H22B 0.9700
C23 C24 1.532(12)
C23 H23A 0.9700
C23 H23B 0.9700
C24 H24A 0.9700
C24 H24B 0.9700

loop_
_geom_hbond_atom_site_label_D
_geom_hbond_atom_site_label_H
_geom_hbond_atom_site_label_A
_geom_hbond_distance_DH
_geom_hbond_distance_HA
_geom_hbond_distance_DA
_geom_hbond_angle_DHA
_geom_hbond_site_symmetry_A
C2 H2 O1 0.93 2.55 3.257(12) 133 3_565
C7 H7A Cl1 0.97 2.79 3.490(12) 130 1_545
C11 H11A Cl4 0.97 2.83 3.768(10) 164 4_564
C14 H14 O2 0.93 2.54 3.268(11) 135 3_455
C24 H24A Cl3 0.97 2.77 3.430(9) 126 1_555
